data_7222078
loop_
_publ_author_name
'Mir, Niyaz A.'
'Dubey, Ritesh'
'Tothadi, Srinu'
'Desiraju, Gautam R.'

_publ_section_title
;
 Combinatorial crystal synthesis of ternary solids based on
 2-methylresorcinol
;
_journal_issue 41
_journal_name_full CrystEngComm
_journal_page_first 7866
_journal_paper_doi 10.1039/C5CE01280E
_journal_volume 17
_journal_year 2015
_chemical_formula_sum 'C36 H48 N6 O4'
_chemical_formula_weight 628.80
_chemical_name_systematic
;
 ?
;
_space_group_crystal_system triclinic
_space_group_IT_number 2
_space_group_name_Hall '-P 1'
_space_group_name_H-M_alt 'P -1'
_symmetry_space_group_name_Hall '-P 1'
_symmetry_space_group_name_H-M 'P -1'
_atom_sites_solution_hydrogens mixed
_audit_creation_method SHELXL-2013
_audit_update_record
;
2015-08-18 deposited with the CCDC.
2015-09-09 downloaded from the CCDC.
;
_cell_angle_alpha 78.86(4)
_cell_angle_beta 79.56(4)
_cell_angle_gamma 83.81(4)
_cell_formula_units_Z 1
_cell_length_a 7.7071(19)
_cell_length_b 8.9632(19)
_cell_length_c 12.790(2)
_cell_measurement_temperature 150(2)
_cell_volume 850.1(3)
_computing_structure_refinement 'SHELXL-2013 (Sheldrick, 2013)'
_diffrn_ambient_temperature 150(2)
_diffrn_measured_fraction_theta_full 0.997
_diffrn_measured_fraction_theta_max 0.979
_diffrn_measurement_device_type 'Rigaku Mercury375R (2x2 bin mode)'
_diffrn_measurement_method 'profile data from \w-scans'
_diffrn_radiation_type MoK\a
_diffrn_radiation_wavelength 0.71073
_diffrn_reflns_av_R_equivalents 0.0930
_diffrn_reflns_av_unetI/netI 0.0817
_diffrn_reflns_laue_measured_fraction_full 0.997
_diffrn_reflns_laue_measured_fraction_max 0.979
_diffrn_reflns_limit_h_max 10
_diffrn_reflns_limit_h_min -10
_diffrn_reflns_limit_k_max 11
_diffrn_reflns_limit_k_min -11
_diffrn_reflns_limit_l_max 16
_diffrn_reflns_limit_l_min -16
_diffrn_reflns_number 8736
_diffrn_reflns_point_group_measured_fraction_full 0.997
_diffrn_reflns_point_group_measured_fraction_max 0.979
_diffrn_reflns_theta_full 25.242
_diffrn_reflns_theta_max 27.831
_diffrn_reflns_theta_min 1.645
_diffrn_source 'Sealed Tube'
_exptl_absorpt_coefficient_mu 0.081
_exptl_absorpt_correction_T_max 1.000
_exptl_absorpt_correction_T_min 0.582
_exptl_absorpt_correction_type multi-scan
_exptl_absorpt_process_details 'Jacobson, R. (1998) Private communication'
_exptl_crystal_colour Colorless
_exptl_crystal_density_diffrn 1.228
_exptl_crystal_description Block
_exptl_crystal_F_000 338
_exptl_crystal_size_max 0.200
_exptl_crystal_size_mid 0.200
_exptl_crystal_size_min 0.200
_refine_diff_density_max 0.407
_refine_diff_density_min -0.321
_refine_diff_density_rms 0.081
_refine_ls_extinction_method none
_refine_ls_goodness_of_fit_ref 0.981
_refine_ls_hydrogen_treatment mixed
_refine_ls_matrix_type full
_refine_ls_number_parameters 221
_refine_ls_number_reflns 3961
_refine_ls_number_restraints 0
_refine_ls_restrained_S_all 0.981
_refine_ls_R_factor_all 0.0831
_refine_ls_R_factor_gt 0.0632
_refine_ls_shift/su_max 0.000
_refine_ls_shift/su_mean 0.000
_refine_ls_structure_factor_coef Fsqd
_refine_ls_weighting_details
;
 w=1/[\s^2^(Fo^2^)+(0.1164P)^2^]
 where P=(Fo^2^+2Fc^2^)/3
;
_refine_ls_weighting_scheme calc
_refine_ls_wR_factor_gt 0.1703
_refine_ls_wR_factor_ref 0.2029
_reflns_Friedel_coverage 0.000
_reflns_number_gt 2677
_reflns_number_total 3961
_reflns_threshold_expression 'I > 2\s(I)'
_cod_data_source_file c5ce01280e2.cif
_cod_data_source_block shelx
_cod_depositor_comments
;
The following automatic conversions were performed:

'_exptl_absorpt_correction_type' value 'Multi-scan' changed to
'multi-scan' according to
/usr/data/users/saulius/crontab/automatic-downloads/rss-feeds/RSC/lib/dictionaries/cif_core.dic
dictionary named 'cif_core.dic' version 2.4.2 from 2011-04-26.

Automatic conversion script
Id: cif_fix_values 3271 2015-04-21 07:52:19Z andrius 

 Adding full bibliography for 7222059--7222080.cif.
;
_cod_original_cell_volume 850.1(4)
_cod_database_code 7222078
_shelx_space_group_comment
;
The symmetry employed for this shelxl refinement is uniquely defined
by the following loop, which should always be used as a source of
symmetry information in preference to the above space-group names.
They are only intended as comments.
;
_shelx_estimated_absorpt_t_min 0.984
_shelx_estimated_absorpt_t_max 0.984
_shelxl_version_number 2013-2

loop_
_space_group_symop_operation_xyz
'x, y, z'
'-x, -y, -z'

loop_
_atom_site_label
_atom_site_type_symbol
_atom_site_fract_x
_atom_site_fract_y
_atom_site_fract_z
_atom_site_U_iso_or_equiv
_atom_site_adp_type
_atom_site_occupancy
_atom_site_site_symmetry_order
_atom_site_calc_flag
_atom_site_refinement_flags_posn
_atom_site_refinement_flags_adp
H1O H 0.216(4) 0.816(4) 0.921(3) 0.082(9) Uiso 1 1 d . .
H2O H 0.113(4) 0.352(3) 0.647(3) 0.075(9) Uiso 1 1 d . .
O1 O 0.13274(19) 0.76049(16) 0.90960(11) 0.0416(4) Uani 1 1 d . .
N1 N 0.3777(2) 0.91891(16) 0.97335(11) 0.0308(4) Uani 1 1 d . .
O2 O 0.04323(19) 0.40951(16) 0.69913(12) 0.0428(4) Uani 1 1 d . .
C2 C 0.0896(2) 0.58495(19) 0.80431(14) 0.0322(4) Uani 1 1 d . .
C3 C 0.1530(3) 0.50499(19) 0.72055(15) 0.0337(4) Uani 1 1 d . .
C9 C 0.5040(2) 0.84658(19) 1.02712(14) 0.0297(4) Uani 1 1 d . .
C8 C 0.3706(2) 1.07178(19) 0.94575(13) 0.0309(4) Uani 1 1 d . .
C6 C 0.3692(3) 0.7011(2) 0.77023(16) 0.0380(4) Uani 1 1 d . .
H6 H 0.4430 0.7680 0.7874 0.046 Uiso 1 1 calc R U
C7 C -0.0930(3) 0.5646(2) 0.86724(17) 0.0424(5) Uani 1 1 d . .
H7A H -0.1734 0.5536 0.8184 0.064 Uiso 1 1 calc R U
H7B H -0.1345 0.6539 0.9012 0.064 Uiso 1 1 calc R U
H7C H -0.0905 0.4731 0.9232 0.064 Uiso 1 1 calc R U
C1 C 0.1999(2) 0.6831(2) 0.82774(14) 0.0326(4) Uani 1 1 d . .
C4 C 0.3224(3) 0.5228(2) 0.66165(16) 0.0390(4) Uani 1 1 d . .
H4 H 0.3645 0.4684 0.6041 0.047 Uiso 1 1 calc R U
C5 C 0.4287(3) 0.6202(2) 0.68762(17) 0.0415(5) Uani 1 1 d . .
H5 H 0.5447 0.6316 0.6479 0.050 Uiso 1 1 calc R U
C10 C 0.5027(3) 0.6768(2) 1.05820(17) 0.0408(5) Uani 1 1 d . .
H10A H 0.4524 0.6498 1.1348 0.061 Uiso 1 1 calc R U
H10B H 0.6240 0.6305 1.0456 0.061 Uiso 1 1 calc R U
H10C H 0.4308 0.6390 1.0145 0.061 Uiso 1 1 calc R U
C11 C 0.2250(3) 1.1482(2) 0.88697(18) 0.0449(5) Uani 1 1 d . .
H11A H 0.1559 1.0708 0.8729 0.067 Uiso 1 1 calc R U
H11B H 0.2758 1.2093 0.8183 0.067 Uiso 1 1 calc R U
H11C H 0.1478 1.2146 0.9312 0.067 Uiso 1 1 calc R U
N2 N 0.1823(2) 0.2254(2) 0.56023(15) 0.0470(4) Uani 1 1 d . .
C14 C 0.2146(2) 0.0192(2) 0.41443(15) 0.0363(4) Uani 1 1 d . .
N3 N 0.2254(3) -0.0811(2) 0.34629(15) 0.0485(5) Uani 1 1 d . .
C15 C 0.2699(3) -0.0223(2) 0.51593(17) 0.0417(5) Uani 1 1 d . .
H15 H 0.3199 -0.1226 0.5380 0.050 Uiso 1 1 calc R U
C16 C 0.2512(3) 0.0823(3) 0.58210(18) 0.0468(5) Uani 1 1 d . .
H16 H 0.2907 0.0507 0.6497 0.056 Uiso 1 1 calc R U
C13 C 0.1440(3) 0.1700(2) 0.38994(17) 0.0427(5) Uani 1 1 d . .
H13 H 0.1055 0.2063 0.3225 0.051 Uiso 1 1 calc R U
C12 C 0.1306(3) 0.2648(2) 0.46312(19) 0.0473(5) Uani 1 1 d . .
H12 H 0.0810 0.3660 0.4440 0.057 Uiso 1 1 calc R U
C18 C 0.1700(4) -0.0329(3) 0.24166(18) 0.0597(6) Uani 1 1 d . .
H18A H 0.0524 0.0213 0.2506 0.090 Uiso 1 1 calc R U
H18B H 0.1657 -0.1225 0.2091 0.090 Uiso 1 1 calc R U
H18C H 0.2546 0.0351 0.1946 0.090 Uiso 1 1 calc R U
C17 C 0.3054(3) -0.2341(3) 0.3711(2) 0.0599(7) Uani 1 1 d . .
H17A H 0.4331 -0.2307 0.3670 0.090 Uiso 1 1 calc R U
H17B H 0.2837 -0.2941 0.3189 0.090 Uiso 1 1 calc R U
H17C H 0.2537 -0.2815 0.4441 0.090 Uiso 1 1 calc R U

loop_
_atom_site_aniso_label
_atom_site_aniso_U_11
_atom_site_aniso_U_22
_atom_site_aniso_U_33
_atom_site_aniso_U_23
_atom_site_aniso_U_13
_atom_site_aniso_U_12
O1 0.0437(8) 0.0413(8) 0.0453(8) -0.0190(6) -0.0063(6) -0.0098(6)
N1 0.0370(8) 0.0283(7) 0.0292(8) -0.0098(6) -0.0054(6) -0.0034(6)
O2 0.0479(8) 0.0369(7) 0.0505(9) -0.0181(6) -0.0140(6) -0.0050(6)
C2 0.0358(10) 0.0276(8) 0.0344(9) -0.0033(7) -0.0104(7) -0.0033(7)
C3 0.0398(10) 0.0254(8) 0.0386(10) -0.0050(7) -0.0150(8) -0.0021(7)
C9 0.0365(9) 0.0250(8) 0.0280(8) -0.0076(6) -0.0032(7) -0.0024(7)
C8 0.0385(9) 0.0278(8) 0.0279(9) -0.0086(6) -0.0057(7) -0.0023(7)
C6 0.0388(10) 0.0333(9) 0.0440(11) -0.0048(8) -0.0108(8) -0.0089(8)
C7 0.0403(11) 0.0453(11) 0.0439(11) -0.0115(9) -0.0042(8) -0.0117(9)
C1 0.0399(10) 0.0261(8) 0.0334(9) -0.0049(7) -0.0110(7) -0.0018(7)
C4 0.0453(11) 0.0334(9) 0.0375(10) -0.0078(8) -0.0066(8) 0.0032(8)
C5 0.0364(10) 0.0399(10) 0.0455(11) -0.0052(8) -0.0023(8) -0.0024(8)
C10 0.0488(11) 0.0247(9) 0.0492(12) -0.0058(8) -0.0085(9) -0.0041(8)
C11 0.0516(12) 0.0383(10) 0.0503(12) -0.0111(9) -0.0224(9) 0.0011(9)
N2 0.0488(10) 0.0440(10) 0.0523(11) -0.0197(8) -0.0061(8) -0.0057(8)
C14 0.0320(9) 0.0401(10) 0.0368(10) -0.0108(8) -0.0006(7) -0.0037(8)
N3 0.0560(11) 0.0498(10) 0.0430(10) -0.0188(8) -0.0098(8) 0.0024(8)
C15 0.0416(11) 0.0406(10) 0.0452(11) -0.0119(8) -0.0121(8) 0.0030(8)
C16 0.0515(12) 0.0521(12) 0.0425(11) -0.0165(9) -0.0151(9) -0.0026(10)
C13 0.0474(12) 0.0404(11) 0.0379(11) -0.0019(8) -0.0059(8) -0.0041(9)
C12 0.0496(12) 0.0342(10) 0.0565(13) -0.0074(9) -0.0051(10) -0.0025(9)
C18 0.0684(16) 0.0772(17) 0.0365(12) -0.0201(11) -0.0074(10) -0.0026(13)
C17 0.0614(15) 0.0522(13) 0.0726(17) -0.0324(12) -0.0153(12) 0.0128(11)

loop_
_atom_type_symbol
_atom_type_description
_atom_type_scat_dispersion_real
_atom_type_scat_dispersion_imag
_atom_type_scat_source
C C 0.0033 0.0016 'International Tables Vol C Tables 4.2.6.8 and 6.1.1.4'
H H 0.0000 0.0000 'International Tables Vol C Tables 4.2.6.8 and 6.1.1.4'
N N 0.0061 0.0033 'International Tables Vol C Tables 4.2.6.8 and 6.1.1.4'
O O 0.0106 0.0060 'International Tables Vol C Tables 4.2.6.8 and 6.1.1.4'

loop_
_geom_angle_atom_site_label_1
_geom_angle_atom_site_label_2
_geom_angle_atom_site_label_3
_geom_angle
_geom_angle_site_symmetry_1
_geom_angle_site_symmetry_3
C1 O1 H1O 110(2) . .
C9 N1 C8 119.39(15) . .
C3 O2 H2O 106.8(17) . .
C3 C2 C1 118.26(17) . .
C3 C2 C7 120.24(16) . .
C1 C2 C7 121.50(17) . .
O2 C3 C2 117.31(17) . .
O2 C3 C4 121.93(17) . .
C2 C3 C4 120.76(17) . .
N1 C9 C8 120.59(15) . 2_677
N1 C9 C10 117.08(16) . .
C8 C9 C10 122.32(16) 2_677 .
N1 C8 C9 120.03(16) . 2_677
N1 C8 C11 117.51(16) . .
C9 C8 C11 122.46(16) 2_677 .
C5 C6 C1 118.93(18) . .
C5 C6 H6 120.5 . .
C1 C6 H6 120.5 . .
C2 C7 H7A 109.5 . .
C2 C7 H7B 109.5 . .
H7A C7 H7B 109.5 . .
C2 C7 H7C 109.5 . .
H7A C7 H7C 109.5 . .
H7B C7 H7C 109.5 . .
O1 C1 C6 121.87(17) . .
O1 C1 C2 116.59(16) . .
C6 C1 C2 121.54(17) . .
C5 C4 C3 119.43(18) . .
C5 C4 H4 120.3 . .
C3 C4 H4 120.3 . .
C6 C5 C4 121.08(19) . .
C6 C5 H5 119.5 . .
C4 C5 H5 119.5 . .
C9 C10 H10A 109.5 . .
C9 C10 H10B 109.5 . .
H10A C10 H10B 109.5 . .
C9 C10 H10C 109.5 . .
H10A C10 H10C 109.5 . .
H10B C10 H10C 109.5 . .
C8 C11 H11A 109.5 . .
C8 C11 H11B 109.5 . .
H11A C11 H11B 109.5 . .
C8 C11 H11C 109.5 . .
H11A C11 H11C 109.5 . .
H11B C11 H11C 109.5 . .
C16 N2 C12 114.77(18) . .
N3 C14 C13 122.31(18) . .
N3 C14 C15 122.22(18) . .
C13 C14 C15 115.45(18) . .
C14 N3 C17 121.40(18) . .
C14 N3 C18 120.45(19) . .
C17 N3 C18 117.94(19) . .
C16 C15 C14 119.48(19) . .
C16 C15 H15 120.3 . .
C14 C15 H15 120.3 . .
N2 C16 C15 125.6(2) . .
N2 C16 H16 117.2 . .
C15 C16 H16 117.2 . .
C12 C13 C14 119.93(19) . .
C12 C13 H13 120.0 . .
C14 C13 H13 120.0 . .
N2 C12 C13 124.79(19) . .
N2 C12 H12 117.6 . .
C13 C12 H12 117.6 . .
N3 C18 H18A 109.5 . .
N3 C18 H18B 109.5 . .
H18A C18 H18B 109.5 . .
N3 C18 H18C 109.5 . .
H18A C18 H18C 109.5 . .
H18B C18 H18C 109.5 . .
N3 C17 H17A 109.5 . .
N3 C17 H17B 109.5 . .
H17A C17 H17B 109.5 . .
N3 C17 H17C 109.5 . .
H17A C17 H17C 109.5 . .
H17B C17 H17C 109.5 . .

loop_
_geom_bond_atom_site_label_1
_geom_bond_atom_site_label_2
_geom_bond_distance
_geom_bond_site_symmetry_2
O1 C1 1.361(2) .
O1 H1O 0.90(3) .
N1 C9 1.332(2) .
N1 C8 1.345(2) .
O2 C3 1.362(2) .
O2 H2O 0.97(3) .
C2 C3 1.390(3) .
C2 C1 1.394(3) .
C2 C7 1.500(3) .
C3 C4 1.393(3) .
C9 C8 1.401(2) 2_677
C9 C10 1.497(2) .
C8 C9 1.401(2) 2_677
C8 C11 1.495(3) .
C6 C5 1.379(3) .
C6 C1 1.386(3) .
C6 H6 0.9500 .
C7 H7A 0.9800 .
C7 H7B 0.9800 .
C7 H7C 0.9800 .
C4 C5 1.381(3) .
C4 H4 0.9500 .
C5 H5 0.9500 .
C10 H10A 0.9800 .
C10 H10B 0.9800 .
C10 H10C 0.9800 .
C11 H11A 0.9800 .
C11 H11B 0.9800 .
C11 H11C 0.9800 .
N2 C16 1.332(3) .
N2 C12 1.344(3) .
C14 N3 1.354(3) .
C14 C13 1.401(3) .
C14 C15 1.409(3) .
N3 C17 1.443(3) .
N3 C18 1.450(3) .
C15 C16 1.360(3) .
C15 H15 0.9500 .
C16 H16 0.9500 .
C13 C12 1.364(3) .
C13 H13 0.9500 .
C12 H12 0.9500 .
C18 H18A 0.9800 .
C18 H18B 0.9800 .
C18 H18C 0.9800 .
C17 H17A 0.9800 .
C17 H17B 0.9800 .
C17 H17C 0.9800 .

loop_
_geom_hbond_atom_site_label_D
_geom_hbond_atom_site_label_H
_geom_hbond_atom_site_label_A
_geom_hbond_distance_DH
_geom_hbond_distance_HA
_geom_hbond_distance_DA
_geom_hbond_angle_DHA
O2 H2O N2 0.97(3) 1.72(3) 2.663(2) 164(3)

loop_
_geom_torsion_atom_site_label_1
_geom_torsion_atom_site_label_2
_geom_torsion_atom_site_label_3
_geom_torsion_atom_site_label_4
_geom_torsion
_geom_torsion_site_symmetry_4
C1 C2 C3 O2 179.89(15) .
C7 C2 C3 O2 0.0(2) .
C1 C2 C3 C4 0.0(3) .
C7 C2 C3 C4 -179.91(17) .
C8 N1 C9 C8 -0.4(3) 2_677
C8 N1 C9 C10 178.48(16) .
C9 N1 C8 C9 0.4(3) 2_677
C9 N1 C8 C11 -179.08(16) .
C5 C6 C1 O1 -179.48(17) .
C5 C6 C1 C2 0.3(3) .
C3 C2 C1 O1 179.43(15) .
C7 C2 C1 O1 -0.7(3) .
C3 C2 C1 C6 -0.4(3) .
C7 C2 C1 C6 179.47(17) .
O2 C3 C4 C5 -179.39(16) .
C2 C3 C4 C5 0.5(3) .
C1 C6 C5 C4 0.2(3) .
C3 C4 C5 C6 -0.6(3) .
C13 C14 N3 C17 177.4(2) .
C15 C14 N3 C17 -4.2(3) .
C13 C14 N3 C18 2.7(3) .
C15 C14 N3 C18 -178.9(2) .
N3 C14 C15 C16 -178.16(19) .
C13 C14 C15 C16 0.4(3) .
C12 N2 C16 C15 -0.8(3) .
C14 C15 C16 N2 0.5(3) .
N3 C14 C13 C12 177.70(19) .
C15 C14 C13 C12 -0.8(3) .
C16 N2 C12 C13 0.2(3) .
C14 C13 C12 N2 0.6(3) .
